data_7053401
loop_
_publ_author_name
'Dechambenoit, Pierre'
'Ferlay, Sylvie'
'Kyritsakas, Nathalie'
'Hosseini, Mir Wais'

_publ_section_title
;
 Amidinium based ionic liquids
;
_journal_issue 6
_journal_name_full 'New Journal of Chemistry'
_journal_page_first 1184
_journal_paper_doi 10.1039/b9nj00625g
_journal_volume 34
_journal_year 2010
_chemical_formula_moiety 'C11 H15 N2, C F3 O3 S'
_chemical_formula_sum 'C12 H15 F3 N2 O3 S'
_chemical_formula_weight 324.32
_chemical_name_systematic
;
?
;
_space_group_IT_number 61
_symmetry_cell_setting orthorhombic
_symmetry_space_group_name_Hall '-P 2ac 2ab'
_symmetry_space_group_name_H-M 'P b c a'
_atom_sites_solution_hydrogens geom
_atom_sites_solution_primary direct
_atom_sites_solution_secondary difmap
_audit_creation_method SHELXL-97
_cell_angle_alpha 90.00
_cell_angle_beta 90.00
_cell_angle_gamma 90.00
_cell_formula_units_Z 8
_cell_length_a 11.0219(4)
_cell_length_b 15.3857(5)
_cell_length_c 16.9442(6)
_cell_measurement_reflns_used 5535
_cell_measurement_temperature 173(2)
_cell_measurement_theta_max 26.24
_cell_measurement_theta_min 2.40
_cell_volume 2873.39(17)
_computing_cell_refinement 'Bruker SMART'
_computing_data_collection 'Bruker SMART'
_computing_data_reduction 'Bruker SAINT'
_computing_molecular_graphics 'Bruker SHELXTL'
_computing_publication_material 'Bruker SHELXTL'
_computing_structure_refinement 'SHELXL-97 (Sheldrick, 1997)'
_computing_structure_solution 'SHELXS-97 (Sheldrick, 1990)'
_diffrn_ambient_temperature 173(2)
_diffrn_measured_fraction_theta_full 0.998
_diffrn_measured_fraction_theta_max 0.998
_diffrn_measurement_device_type 'CCD area detector'
_diffrn_measurement_method 'phi and omega scans'
_diffrn_radiation_monochromator graphite
_diffrn_radiation_source 'fine-focus sealed tube'
_diffrn_radiation_type MoK\a
_diffrn_radiation_wavelength 0.71073
_diffrn_reflns_av_R_equivalents 0.0412
_diffrn_reflns_av_sigmaI/netI 0.0288
_diffrn_reflns_limit_h_max 15
_diffrn_reflns_limit_h_min -15
_diffrn_reflns_limit_k_max 21
_diffrn_reflns_limit_k_min -19
_diffrn_reflns_limit_l_max 23
_diffrn_reflns_limit_l_min -23
_diffrn_reflns_number 56466
_diffrn_reflns_theta_full 30.10
_diffrn_reflns_theta_max 30.10
_diffrn_reflns_theta_min 2.40
_exptl_absorpt_coefficient_mu 0.270
_exptl_absorpt_correction_T_max 0.9657
_exptl_absorpt_correction_T_min 0.9479
_exptl_absorpt_correction_type multi-scan
_exptl_absorpt_process_details sadabs
_exptl_crystal_colour colorless
_exptl_crystal_density_diffrn 1.499
_exptl_crystal_density_meas ?
_exptl_crystal_density_method 'not measured'
_exptl_crystal_description prism
_exptl_crystal_F_000 1344
_exptl_crystal_size_max 0.20
_exptl_crystal_size_mid 0.15
_exptl_crystal_size_min 0.13
_refine_diff_density_max 0.278
_refine_diff_density_min -0.367
_refine_diff_density_rms 0.054
_refine_ls_extinction_method none
_refine_ls_goodness_of_fit_ref 1.074
_refine_ls_hydrogen_treatment constr
_refine_ls_matrix_type full
_refine_ls_number_parameters 191
_refine_ls_number_reflns 4217
_refine_ls_number_restraints 0
_refine_ls_restrained_S_all 1.074
_refine_ls_R_factor_all 0.0621
_refine_ls_R_factor_gt 0.0364
_refine_ls_shift/su_max 0.001
_refine_ls_shift/su_mean 0.000
_refine_ls_structure_factor_coef Fsqd
_refine_ls_weighting_details 'calc w=1/[\s^2^(Fo^2^)+(0.0445P)^2^+0.6296P] where P=(Fo^2^+2Fc^2^)/3'
_refine_ls_weighting_scheme calc
_refine_ls_wR_factor_gt 0.0885
_refine_ls_wR_factor_ref 0.0963
_reflns_number_gt 2950
_reflns_number_total 4217
_reflns_threshold_expression >2sigma(I)
_cod_data_source_file b9nj00625g.txt
_cod_data_source_block e830a
_cod_depositor_comments
;
The following automatic conversions were performed:

'_symmetry_cell_setting' value 'Orthorhombic' changed to
'orthorhombic' according to
/home/saulius/struct/CIF-dictionaries/cif_core.dic dictionary named
'cif_core.dic' version 2.4.2 from 2011-04-26.

Automatic conversion script
Id: cif_fix_values 1891 2012-01-12 08:04:46Z andrius 

The following automatic conversions were performed:

'_exptl_crystal_density_meas' value 'none' was changed to '?' - the
value is perceived as not measured.

Automatic conversion script
Id: cif_fix_values 3008 2015-01-20 13:52:24Z robertas 
;
_cod_original_sg_symbol_H-M Pbca
_cod_database_code 7053401

loop_
_symmetry_equiv_pos_as_xyz
'x, y, z'
'-x+1/2, -y, z+1/2'
'-x, y+1/2, -z+1/2'
'x+1/2, -y+1/2, -z'
'-x, -y, -z'
'x-1/2, y, -z-1/2'
'x, -y-1/2, z-1/2'
'-x-1/2, y-1/2, z'

loop_
_atom_site_label
_atom_site_type_symbol
_atom_site_fract_x
_atom_site_fract_y
_atom_site_fract_z
_atom_site_U_iso_or_equiv
_atom_site_adp_type
_atom_site_occupancy
_atom_site_symmetry_multiplicity
_atom_site_calc_flag
_atom_site_refinement_flags
S1 S 0.25948(3) 0.15275(2) 0.37012(2) 0.02308(10) Uani 1 1 d .
O3 O 0.15929(9) 0.10981(7) 0.33165(6) 0.0329(3) Uani 1 1 d .
O1 O 0.22821(11) 0.23107(7) 0.41132(7) 0.0391(3) Uani 1 1 d .
O2 O 0.36859(9) 0.15499(7) 0.32430(6) 0.0337(3) Uani 1 1 d .
C5 C 0.48012(12) -0.06010(9) 0.13515(8) 0.0254(3) Uani 1 1 d .
H5 H 0.5114 -0.0361 0.0877 0.031 Uiso 1 1 calc R
C8 C 0.33597(12) 0.06369(9) 0.14223(8) 0.0213(3) Uani 1 1 d .
C6 C 0.38524(12) -0.01856(8) 0.17464(8) 0.0214(3) Uani 1 1 d .
C11 C 0.38174(13) 0.20594(10) 0.08408(9) 0.0307(3) Uani 1 1 d .
H11A H 0.3708 0.2007 0.0263 0.037 Uiso 1 1 calc R
H11B H 0.4462 0.2493 0.0943 0.037 Uiso 1 1 calc R
C7 C 0.34197(13) -0.05298(8) 0.24540(8) 0.0248(3) Uani 1 1 d .
H7 H 0.2787 -0.0243 0.2732 0.030 Uiso 1 1 calc R
C10 C 0.26425(13) 0.23450(10) 0.12234(10) 0.0320(3) Uani 1 1 d .
H10A H 0.2775 0.2453 0.1793 0.038 Uiso 1 1 calc R
H10B H 0.2355 0.2891 0.0978 0.038 Uiso 1 1 calc R
C1 C 0.29624(14) 0.07849(10) 0.45068(9) 0.0297(3) Uani 1 1 d .
C12 C 0.12403(13) 0.01345(10) 0.15156(9) 0.0299(3) Uani 1 1 d .
H12A H 0.1606 -0.0446 0.1525 0.045 Uiso 1 1 calc R
H12B H 0.0627 0.0161 0.1098 0.045 Uiso 1 1 calc R
H12C H 0.0857 0.0254 0.2026 0.045 Uiso 1 1 calc R
C2 C 0.39134(14) -0.12891(9) 0.27502(9) 0.0297(3) Uani 1 1 d .
H2 H 0.3616 -0.1525 0.3231 0.036 Uiso 1 1 calc R
C9 C 0.17074(13) 0.16404(10) 0.11149(10) 0.0337(4) Uani 1 1 d .
H9A H 0.0977 0.1783 0.1430 0.040 Uiso 1 1 calc R
H9B H 0.1466 0.1613 0.0553 0.040 Uiso 1 1 calc R
C3 C 0.48392(14) -0.17073(9) 0.23491(9) 0.0322(3) Uani 1 1 d .
H3 H 0.5170 -0.2232 0.2553 0.039 Uiso 1 1 calc R
C4 C 0.52854(13) -0.13619(10) 0.16502(9) 0.0306(3) Uani 1 1 d .
H4 H 0.5923 -0.1648 0.1377 0.037 Uiso 1 1 calc R
N1 N 0.21817(10) 0.07842(8) 0.13630(7) 0.0236(2) Uani 1 1 d .
N2 N 0.41588(10) 0.12171(8) 0.11773(7) 0.0258(3) Uani 1 1 d .
H2A H 0.4935 0.1091 0.1218 0.031 Uiso 1 1 calc R
F1 F 0.20314(10) 0.07005(7) 0.49994(6) 0.0492(3) Uani 1 1 d .
F3 F 0.39018(10) 0.10774(7) 0.49241(6) 0.0478(3) Uani 1 1 d .
F2 F 0.32499(10) -0.00071(6) 0.42530(6) 0.0464(3) Uani 1 1 d .

loop_
_atom_site_aniso_label
_atom_site_aniso_U_11
_atom_site_aniso_U_22
_atom_site_aniso_U_33
_atom_site_aniso_U_23
_atom_site_aniso_U_13
_atom_site_aniso_U_12
S1 0.02006(16) 0.02380(17) 0.02537(18) 0.00087(13) -0.00083(13) -0.00109(13)
O3 0.0200(5) 0.0437(6) 0.0349(6) -0.0071(5) -0.0009(4) -0.0040(4)
O1 0.0509(7) 0.0267(6) 0.0397(7) -0.0046(5) -0.0055(5) 0.0084(5)
O2 0.0231(5) 0.0425(6) 0.0354(6) 0.0076(5) 0.0043(4) -0.0066(4)
C5 0.0204(6) 0.0291(7) 0.0268(7) -0.0015(6) -0.0012(6) 0.0007(5)
C8 0.0183(6) 0.0256(7) 0.0200(6) -0.0029(5) -0.0002(5) 0.0020(5)
C6 0.0172(6) 0.0220(6) 0.0250(7) -0.0021(5) -0.0029(5) -0.0010(5)
C11 0.0293(7) 0.0283(7) 0.0346(8) 0.0105(6) 0.0000(6) 0.0016(6)
C7 0.0230(6) 0.0246(7) 0.0267(7) -0.0032(6) 0.0010(6) -0.0013(5)
C10 0.0283(7) 0.0270(8) 0.0408(9) 0.0059(6) -0.0004(7) 0.0051(6)
C1 0.0333(8) 0.0294(8) 0.0263(8) 0.0005(6) 0.0044(6) 0.0031(6)
C12 0.0176(6) 0.0340(8) 0.0382(8) -0.0060(6) -0.0003(6) -0.0039(6)
C2 0.0360(8) 0.0246(7) 0.0284(7) 0.0014(6) -0.0027(6) -0.0043(6)
C9 0.0227(7) 0.0333(8) 0.0453(9) 0.0033(7) -0.0042(6) 0.0081(6)
C3 0.0349(8) 0.0226(7) 0.0391(9) -0.0023(6) -0.0110(7) 0.0033(6)
C4 0.0249(7) 0.0294(8) 0.0375(9) -0.0076(6) -0.0027(6) 0.0059(6)
N1 0.0170(5) 0.0257(6) 0.0283(6) -0.0006(5) 0.0003(5) 0.0016(4)
N2 0.0168(5) 0.0287(6) 0.0319(7) 0.0065(5) 0.0007(5) 0.0025(5)
F1 0.0545(6) 0.0560(6) 0.0372(6) 0.0115(5) 0.0214(5) 0.0014(5)
F3 0.0495(6) 0.0569(7) 0.0369(5) 0.0032(4) -0.0168(5) 0.0041(5)
F2 0.0703(7) 0.0281(5) 0.0407(6) 0.0032(4) 0.0064(5) 0.0126(5)

loop_
_atom_type_symbol
_atom_type_description
_atom_type_scat_dispersion_real
_atom_type_scat_dispersion_imag
_atom_type_scat_source
C C 0.0033 0.0016 'International Tables Vol C Tables 4.2.6.8 and 6.1.1.4'
H H 0.0000 0.0000 'International Tables Vol C Tables 4.2.6.8 and 6.1.1.4'
N N 0.0061 0.0033 'International Tables Vol C Tables 4.2.6.8 and 6.1.1.4'
O O 0.0106 0.0060 'International Tables Vol C Tables 4.2.6.8 and 6.1.1.4'
F F 0.0171 0.0103 'International Tables Vol C Tables 4.2.6.8 and 6.1.1.4'
S S 0.1246 0.1234 'International Tables Vol C Tables 4.2.6.8 and 6.1.1.4'

loop_
_geom_angle_atom_site_label_1
_geom_angle_atom_site_label_2
_geom_angle_atom_site_label_3
_geom_angle
O2 S1 O1 116.45(7)
O2 S1 O3 114.14(6)
O1 S1 O3 114.87(7)
O2 S1 C1 103.54(7)
O1 S1 C1 102.42(7)
O3 S1 C1 102.78(7)
C4 C5 C6 120.09(14)
C4 C5 H5 120.0
C6 C5 H5 120.0
N2 C8 N1 121.01(12)
N2 C8 C6 116.67(11)
N1 C8 C6 122.30(12)
C7 C6 C5 119.61(12)
C7 C6 C8 121.15(12)
C5 C6 C8 119.18(12)
N2 C11 C10 108.05(12)
N2 C11 H11A 110.1
C10 C11 H11A 110.1
N2 C11 H11B 110.1
C10 C11 H11B 110.1
H11A C11 H11B 108.4
C2 C7 C6 119.88(13)
C2 C7 H7 120.1
C6 C7 H7 120.1
C9 C10 C11 108.91(13)
C9 C10 H10A 109.9
C11 C10 H10A 109.9
C9 C10 H10B 109.9
C11 C10 H10B 109.9
H10A C10 H10B 108.3
F1 C1 F2 107.29(12)
F1 C1 F3 107.44(12)
F2 C1 F3 107.21(13)
F1 C1 S1 111.06(11)
F2 C1 S1 112.60(10)
F3 C1 S1 110.98(10)
N1 C12 H12A 109.5
N1 C12 H12B 109.5
H12A C12 H12B 109.5
N1 C12 H12C 109.5
H12A C12 H12C 109.5
H12B C12 H12C 109.5
C7 C2 C3 120.29(14)
C7 C2 H2 119.9
C3 C2 H2 119.9
N1 C9 C10 111.37(12)
N1 C9 H9A 109.4
C10 C9 H9A 109.4
N1 C9 H9B 109.4
C10 C9 H9B 109.4
H9A C9 H9B 108.0
C2 C3 C4 120.13(14)
C2 C3 H3 119.9
C4 C3 H3 119.9
C5 C4 C3 119.98(14)
C5 C4 H4 120.0
C3 C4 H4 120.0
C8 N1 C12 124.45(12)
C8 N1 C9 121.45(12)
C12 N1 C9 114.09(11)
C8 N2 C11 123.28(11)
C8 N2 H2A 118.4
C11 N2 H2A 118.4

loop_
_geom_bond_atom_site_label_1
_geom_bond_atom_site_label_2
_geom_bond_distance
S1 O2 1.4318(10)
S1 O1 1.4347(11)
S1 O3 1.4426(10)
S1 C1 1.8255(15)
C5 C4 1.383(2)
C5 C6 1.3963(19)
C5 H5 0.9500
C8 N2 1.3210(17)
C8 N1 1.3218(17)
C8 C6 1.4825(19)
C6 C7 1.395(2)
C11 N2 1.4651(18)
C11 C10 1.513(2)
C11 H11A 0.9900
C11 H11B 0.9900
C7 C2 1.383(2)
C7 H7 0.9500
C10 C9 1.507(2)
C10 H10A 0.9900
C10 H10B 0.9900
C1 F1 1.3291(17)
C1 F2 1.3305(17)
C1 F3 1.3320(18)
C12 N1 1.4639(18)
C12 H12A 0.9800
C12 H12B 0.9800
C12 H12C 0.9800
C2 C3 1.385(2)
C2 H2 0.9500
C9 N1 1.4783(19)
C9 H9A 0.9900
C9 H9B 0.9900
C3 C4 1.388(2)
C3 H3 0.9500
C4 H4 0.9500
N2 H2A 0.8800
